data_1509698
loop_
_publ_author_name
'Johrendt, D.'
'Tampier, M.'

_publ_section_title
;
 Neue azentrische Selenogermanate. I. Kristallstrukturen und chemische
 Bindung von A M2 Ge Se4 (A=Sr, Ba; M=Cu, Ag)
;
_journal_name_full 'Zeitschrift fuer Anorganische und Allgemeine Chemie'
_journal_page_first 312
_journal_page_last 320
_journal_paper_doi 10.1002/1521-3749(200103)627:3<312::AID-ZAAC312>3.0.CO;2-U
_journal_volume 627
_journal_year 2001
_chemical_formula_sum 'Ag2 Ba Ge Se4'
_chemical_name_systematic 'Ba Ag2 (Ge Se4)'
_space_group_IT_number 23
_symmetry_space_group_name_Hall 'I 2 2'
_symmetry_space_group_name_H-M 'I 2 2 2'
_cell_angle_alpha 90
_cell_angle_beta 90
_cell_angle_gamma 90
_cell_formula_units_Z 2
_cell_length_a 7.058
_cell_length_b 7.263
_cell_length_c 8.253
_cell_volume 423.067
_citation_journal_id_ASTM ZAACAB
_cod_data_source_file silver2-3_16.cif
_cod_data_source_block Ag2Ba1Ge1Se4
_cod_original_cell_volume 423.0674
_cod_original_formula_sum 'Ag2 Ba1 Ge1 Se4'
_cod_database_code 1509698

loop_
_symmetry_equiv_pos_as_xyz
x,y,z
-x,-y,z
x,-y,-z
-x,y,-z
x+1/2,y+1/2,z+1/2
-x+1/2,-y+1/2,z+1/2
x+1/2,-y+1/2,-z+1/2
-x+1/2,y+1/2,-z+1/2

loop_
_atom_site_label
_atom_site_type_symbol
_atom_site_fract_x
_atom_site_fract_y
_atom_site_fract_z
_atom_site_occupancy
_atom_site_U_iso_or_equiv
Ge1 Ge+4 0 0 0.5 1 0.0
Ba1 Ba+2 0 0 0 1 0.0
Ag1 Ag+1 0 0.5 0.2092 1 0.0
Se1 Se-2 0.193 0.191 0.66025 1 0.0
